data_7155380
loop_
_publ_author_name
'Rold\'an, Steven'
'Cardona, Adri\`a'
'Conesa, Laura'
'Murga, Juan'
'Falomir, Eva'
'Carda, Miguel'
'Marco, J. Alberto'

_publ_section_title
;
 Synthesis and biological evaluation of simplified pironetin analogues
 with modifications in the side chain and the lactone ring.
;
_journal_issue 1
_journal_name_full 'Organic &amp; biomolecular chemistry'
_journal_page_first 220
_journal_page_last 232
_journal_paper_doi 10.1039/c6ob01585a
_journal_volume 15
_journal_year 2016
_chemical_absolute_configuration ad
_chemical_formula_moiety 'C12 H24 O2'
_chemical_formula_sum 'C12 H24 O2'
_chemical_formula_weight 200.31
_chemical_name_systematic (3R,4R,5R)-2,4,6,6-tetramethyloct-7-ene-3,5-diol
_space_group_crystal_system orthorhombic
_space_group_IT_number 19
_space_group_name_Hall 'P 2ac 2ab'
_space_group_name_H-M_alt 'P 21 21 21'
_symmetry_space_group_name_Hall 'P 2ac 2ab'
_symmetry_space_group_name_H-M 'P 21 21 21'
_atom_sites_solution_hydrogens geom
_audit_creation_date 2015-10-06
_audit_creation_method
;
Olex2 1.2
(compiled 2015.09.30 svn.r3233 for OlexSys, GUI svn.r5103)
;
_audit_update_record
;
2015-10-15 deposited with the CCDC.
2016-11-22 downloaded from the CCDC.
;
_cell_angle_alpha 90
_cell_angle_beta 90
_cell_angle_gamma 90
_cell_formula_units_Z 4
_cell_length_a 6.3617(3)
_cell_length_b 10.0016(3)
_cell_length_c 20.4847(7)
_cell_measurement_reflns_used 6452
_cell_measurement_temperature 293(2)
_cell_measurement_theta_max 71.6950
_cell_measurement_theta_min 4.2740
_cell_volume 1303.38(9)
_computing_cell_refinement
;
CrysAlisPro, Agilent Technologies,
Version 1.171.37.31 (release 14-01-2014 CrysAlis171 .NET)
(compiled Jan 14 2014,18:38:05)
;
_computing_data_collection
;
CrysAlisPro, Agilent Technologies,
Version 1.171.37.31 (release 14-01-2014 CrysAlis171 .NET)
(compiled Jan 14 2014,18:38:05)
;
_computing_data_reduction
;
CrysAlisPro, Agilent Technologies,
Version 1.171.37.31 (release 14-01-2014 CrysAlis171 .NET)
(compiled Jan 14 2014,18:38:05)
;
_computing_molecular_graphics 'Olex2 (Dolomanov et al., 2009)'
_computing_publication_material 'Olex2 (Dolomanov et al., 2009)'
_computing_structure_refinement 'ShelXL (Sheldrick, 2015)'
_computing_structure_solution 'SIR2004 (Burla et al., 2007)'
_diffrn_ambient_temperature 293(2)
_diffrn_detector 'CCD plate'
_diffrn_detector_area_resol_mean 10.4051
_diffrn_detector_type Atlas
_diffrn_measured_fraction_theta_full 1.000
_diffrn_measured_fraction_theta_max 0.996
_diffrn_measurement_details
;
#__ type_ start__ end____ width___ exp.time_
  1 omega -122.00   20.00   0.4000    1.0000
omega____ theta____ kappa____ phi______ frames
    -      -37.7307  -19.0000  -90.0000 355

#__ type_ start__ end____ width___ exp.time_
  2 omega -129.00  -35.00   0.4000    1.0000
omega____ theta____ kappa____ phi______ frames
    -      -37.7307  178.0000   90.0000 235

#__ type_ start__ end____ width___ exp.time_
  3 omega   57.00  129.00   0.4000    1.0000
omega____ theta____ kappa____ phi______ frames
    -       37.7307  178.0000   60.0000 180

#__ type_ start__ end____ width___ exp.time_
  4 omega   25.00  115.00   0.4000   10.0000
omega____ theta____ kappa____ phi______ frames
    -      106.7524 -111.0000  150.0000 225

#__ type_ start__ end____ width___ exp.time_
  5 omega   28.00   98.00   0.4000   10.0000
omega____ theta____ kappa____ phi______ frames
    -      106.7524  -45.0000  120.0000 175

#__ type_ start__ end____ width___ exp.time_
  6 omega   28.00   98.00   0.4000   10.0000
omega____ theta____ kappa____ phi______ frames
    -      106.7524  -45.0000  150.0000 175

#__ type_ start__ end____ width___ exp.time_
  7 omega  100.00  178.00   0.4000   10.0000
omega____ theta____ kappa____ phi______ frames
    -      106.7524  111.0000 -150.0000 195

#__ type_ start__ end____ width___ exp.time_
  8 omega   26.00   90.00   0.4000   10.0000
omega____ theta____ kappa____ phi______ frames
    -      106.7524  -30.0000  -30.0000 160

#__ type_ start__ end____ width___ exp.time_
  9 omega   74.00  178.00   0.4000   10.0000
omega____ theta____ kappa____ phi______ frames
    -      106.7524   61.0000  -90.0000 260

#__ type_ start__ end____ width___ exp.time_
 10 omega -116.00   -6.00   0.4000    1.0000
omega____ theta____ kappa____ phi______ frames
    -      -37.7307  -57.0000  150.0000 275

#__ type_ start__ end____ width___ exp.time_
 11 omega -122.00   -2.00   0.4000    1.0000
omega____ theta____ kappa____ phi______ frames
    -      -37.7307  -77.0000   90.0000 300

#__ type_ start__ end____ width___ exp.time_
 12 omega   76.00  178.00   0.4000   10.0000
omega____ theta____ kappa____ phi______ frames
    -      106.7524   45.0000  120.0000 255

#__ type_ start__ end____ width___ exp.time_
 13 omega   20.00  108.00   0.4000   10.0000
omega____ theta____ kappa____ phi______ frames
    -      106.7524  -94.0000  -60.0000 220

#__ type_ start__ end____ width___ exp.time_
 14 omega   69.00  177.00   0.4000   10.0000
omega____ theta____ kappa____ phi______ frames
    -      106.7524   30.0000 -150.0000 270

#__ type_ start__ end____ width___ exp.time_
 15 omega   69.00  177.00   0.4000   10.0000
omega____ theta____ kappa____ phi______ frames
    -      106.7524   30.0000   60.0000 270

#__ type_ start__ end____ width___ exp.time_
 16 omega -122.00   -2.00   0.4000    1.0000
omega____ theta____ kappa____ phi______ frames
    -      -37.7307  -77.0000  -90.0000 300

#__ type_ start__ end____ width___ exp.time_
 17 omega  -49.00   41.00   0.4000    1.0000
omega____ theta____ kappa____ phi______ frames
    -      -37.7307   37.0000   90.0000 225

#__ type_ start__ end____ width___ exp.time_
 18 omega   74.00  178.00   0.4000   10.0000
omega____ theta____ kappa____ phi______ frames
    -      106.7524   61.0000  -30.0000 260
;
_diffrn_measurement_device 'four-circle diffractometer'
_diffrn_measurement_device_type 'SuperNova, Dual, Cu at zero, Atlas'
_diffrn_measurement_method '\w scans'
_diffrn_orient_matrix_UB_11 0.0627214000
_diffrn_orient_matrix_UB_12 -0.1485291000
_diffrn_orient_matrix_UB_13 0.0031666000
_diffrn_orient_matrix_UB_21 0.0899808000
_diffrn_orient_matrix_UB_22 0.0090507000
_diffrn_orient_matrix_UB_23 -0.0697320000
_diffrn_orient_matrix_UB_31 0.2157756000
_diffrn_orient_matrix_UB_32 0.0397197000
_diffrn_orient_matrix_UB_33 0.0280991000
_diffrn_radiation_monochromator mirror
_diffrn_radiation_probe x-ray
_diffrn_radiation_type CuK\a
_diffrn_radiation_wavelength 1.54184
_diffrn_reflns_av_R_equivalents 0.0596
_diffrn_reflns_av_unetI/netI 0.0318
_diffrn_reflns_Laue_measured_fraction_full 1.000
_diffrn_reflns_Laue_measured_fraction_max 0.996
_diffrn_reflns_limit_h_max 7
_diffrn_reflns_limit_h_min -7
_diffrn_reflns_limit_k_max 12
_diffrn_reflns_limit_k_min -12
_diffrn_reflns_limit_l_max 25
_diffrn_reflns_limit_l_min -25
_diffrn_reflns_number 11491
_diffrn_reflns_point_group_measured_fraction_full 0.999
_diffrn_reflns_point_group_measured_fraction_max 0.989
_diffrn_reflns_theta_full 67.684
_diffrn_reflns_theta_max 71.856
_diffrn_reflns_theta_min 4.317
_diffrn_source 'sealed X-ray tube'
_diffrn_source_type 'SuperNova (Cu) X-ray Source'
_exptl_absorpt_coefficient_mu 0.522
_exptl_absorpt_correction_T_max 0.994
_exptl_absorpt_correction_T_min 0.954
_exptl_absorpt_correction_type gaussian
_exptl_absorpt_process_details
;
CrysAlisPro, Agilent Technologies,
Version 1.171.37.31 (release 14-01-2014 CrysAlis171 .NET)
(compiled Jan 14 2014,18:38:05)
Numerical absorption correction based on gaussian integration over
            a multifaceted crystal model
Empirical absorption correction using spherical harmonics,
 implemented in SCALE3 ABSPACK scaling algorithm.
;
_exptl_crystal_density_diffrn 1.021
_exptl_crystal_F_000 448
_exptl_crystal_size_max 0.7354
_exptl_crystal_size_mid 0.0654
_exptl_crystal_size_min 0.0517
_refine_diff_density_max 0.221
_refine_diff_density_min -0.187
_refine_diff_density_rms 0.043
_refine_ls_abs_structure_details
;
 Flack x determined using 860 quotients [(I+)-(I-)]/[(I+)+(I-)]
 (Parsons, Flack and Wagner, Acta Cryst. B69 (2013) 249-259).
;
_refine_ls_abs_structure_Flack 0.0(3)
_refine_ls_extinction_method none
_refine_ls_goodness_of_fit_ref 1.195
_refine_ls_hydrogen_treatment constr
_refine_ls_matrix_type full
_refine_ls_number_parameters 134
_refine_ls_number_reflns 2530
_refine_ls_number_restraints 0
_refine_ls_restrained_S_all 1.195
_refine_ls_R_factor_all 0.0591
_refine_ls_R_factor_gt 0.0523
_refine_ls_shift/su_max 0.000
_refine_ls_shift/su_mean 0.000
_refine_ls_structure_factor_coef Fsqd
_refine_ls_weighting_details 'w=1/[\s^2^(Fo^2^)+(0.0732P)^2^+0.2898P] where P=(Fo^2^+2Fc^2^)/3'
_refine_ls_weighting_scheme calc
_refine_ls_wR_factor_gt 0.1572
_refine_ls_wR_factor_ref 0.1639
_reflns_Friedel_coverage 0.688
_reflns_Friedel_fraction_full 0.997
_reflns_Friedel_fraction_max 0.979
_reflns_number_gt 2271
_reflns_number_total 2530
_reflns_threshold_expression 'I > 2\s(I)'
_cod_data_source_file c6ob01585a2.cif
_cod_data_source_block str1704
_cod_depositor_comments 'Adding full bibliography for 7155377--7155385.cif.'
_cod_original_cell_volume 1303.39(8)
_cod_database_code 7155380
_shelxl_version_number 2014-3
_chemical_oxdiff_formula 'C12 H25 O2'
_shelx_space_group_comment
;
The symmetry employed for this shelxl refinement is uniquely defined
by the following loop, which should always be used as a source of
symmetry information in preference to the above space-group names.
They are only intended as comments.
;
_reflns_odcompleteness_completeness 99.93
_reflns_odcompleteness_iscentric 1
_reflns_odcompleteness_theta 66.97
_olex2_refinement_description
;
1. Fixed Uiso
 At 1.2 times of:
  All C(H) groups, All C(H,H) groups
 At 1.5 times of:
  All C(H,H,H) groups, All O(H) groups
2.a Ternary CH refined with riding coordinates:
 C4(H4), C5(H5), C7(H7), C3(H3)
2.b Aromatic/amide H refined with riding coordinates:
 C11(H11)
2.c X=CH2 refined with riding coordinates:
 C12(H12A,H12B)
2.d Idealised Me refined as rotating group:
 C9(H9A,H9B,H9C), C6(H6A,H6B,H6C), C10(H10A,H10B,H10C), C2(H2A,H2B,H2C),
 C1(H1A,H1B,H1C)
2.e Idealised tetrahedral OH refined as rotating group:
 O2(H2), O1(H1)
;
_olex2_submission_special_instructions 'No special instructions were received'

loop_
_space_group_symop_operation_xyz
'x, y, z'
'-x+1/2, -y, z+1/2'
'x+1/2, -y+1/2, -z'
'-x, y+1/2, -z+1/2'

loop_
_atom_site_label
_atom_site_type_symbol
_atom_site_fract_x
_atom_site_fract_y
_atom_site_fract_z
_atom_site_U_iso_or_equiv
_atom_site_adp_type
_atom_site_occupancy
_atom_site_site_symmetry_order
_atom_site_calc_flag
_atom_site_refinement_flags_posn
O2 O 0.2827(3) 0.1431(2) 0.06206(9) 0.0432(5) Uani 1 1 d .
H2 H 0.1975 0.1318 0.0325 0.065 Uiso 1 1 calc GR
O1 O 0.4847(3) 0.3648(2) 0.03403(10) 0.0463(5) Uani 1 1 d .
H1 H 0.4852 0.2835 0.0394 0.069 Uiso 1 1 calc GR
C4 C 0.2774(5) 0.4155(3) 0.04525(12) 0.0381(6) Uani 1 1 d .
H4 H 0.1852 0.3794 0.0112 0.046 Uiso 1 1 calc R
C5 C 0.1966(5) 0.3653(3) 0.11121(12) 0.0398(6) Uani 1 1 d .
H5 H 0.2954 0.3955 0.1448 0.048 Uiso 1 1 calc R
C7 C 0.1817(4) 0.2100(3) 0.11580(12) 0.0389(6) Uani 1 1 d .
H7 H 0.0324 0.1859 0.1148 0.047 Uiso 1 1 calc R
C8 C 0.2772(5) 0.1505(3) 0.17942(13) 0.0467(7) Uani 1 1 d .
C3 C 0.2845(6) 0.5673(3) 0.03714(15) 0.0481(7) Uani 1 1 d .
H3 H 0.1402 0.6005 0.0415 0.058 Uiso 1 1 calc R
C11 C 0.1718(6) 0.2127(4) 0.23761(15) 0.0611(9) Uani 1 1 d .
H11 H 0.0261 0.2059 0.2388 0.073 Uiso 1 1 calc R
C9 C 0.5142(6) 0.1694(4) 0.18065(16) 0.0591(9) Uani 1 1 d .
H9A H 0.5753 0.1267 0.1432 0.089 Uiso 1 1 calc GR
H9B H 0.5705 0.1302 0.2197 0.089 Uiso 1 1 calc GR
H9C H 0.5465 0.2631 0.1798 0.089 Uiso 1 1 calc GR
C6 C -0.0200(6) 0.4255(4) 0.12729(19) 0.0635(10) Uani 1 1 d .
H6A H -0.0071 0.5206 0.1322 0.095 Uiso 1 1 calc GR
H6B H -0.0716 0.3875 0.1672 0.095 Uiso 1 1 calc GR
H6C H -0.1164 0.4060 0.0925 0.095 Uiso 1 1 calc GR
C10 C 0.2253(8) 0.0004(4) 0.18091(19) 0.0738(12) Uani 1 1 d .
H10A H 0.0755 -0.0114 0.1812 0.111 Uiso 1 1 calc GR
H10B H 0.2846 -0.0390 0.2195 0.111 Uiso 1 1 calc GR
H10C H 0.2834 -0.0421 0.1430 0.111 Uiso 1 1 calc GR
C2 C 0.4154(8) 0.6357(4) 0.0891(2) 0.0716(11) Uani 1 1 d .
H2A H 0.3569 0.6172 0.1313 0.107 Uiso 1 1 calc GR
H2B H 0.4152 0.7305 0.0816 0.107 Uiso 1 1 calc GR
H2C H 0.5570 0.6028 0.0872 0.107 Uiso 1 1 calc GR
C1 C 0.3609(8) 0.6048(4) -0.03100(19) 0.0698(11) Uani 1 1 d .
H1A H 0.5082 0.5855 -0.0347 0.105 Uiso 1 1 calc GR
H1B H 0.3379 0.6985 -0.0383 0.105 Uiso 1 1 calc GR
H1C H 0.2847 0.5541 -0.0630 0.105 Uiso 1 1 calc GR
C12 C 0.2570(10) 0.2740(5) 0.28597(18) 0.0852(15) Uani 1 1 d .
H12A H 0.4022 0.2842 0.2877 0.102 Uiso 1 1 calc R
H12B H 0.1735 0.3083 0.3193 0.102 Uiso 1 1 calc R

loop_
_atom_site_aniso_label
_atom_site_aniso_U_11
_atom_site_aniso_U_22
_atom_site_aniso_U_33
_atom_site_aniso_U_23
_atom_site_aniso_U_13
_atom_site_aniso_U_12
O2 0.0488(11) 0.0439(10) 0.0369(9) -0.0046(8) -0.0010(8) 0.0017(10)
O1 0.0454(12) 0.0438(10) 0.0496(10) 0.0008(9) 0.0116(10) 0.0049(9)
C4 0.0377(14) 0.0414(13) 0.0352(13) -0.0046(10) -0.0039(11) 0.0017(11)
C5 0.0366(14) 0.0485(14) 0.0343(12) -0.0067(11) 0.0006(11) 0.0036(13)
C7 0.0329(14) 0.0509(14) 0.0329(13) -0.0021(11) -0.0005(11) -0.0028(12)
C8 0.0496(17) 0.0544(16) 0.0360(13) 0.0049(12) -0.0022(12) -0.0035(15)
C3 0.0514(18) 0.0410(14) 0.0518(16) -0.0019(12) -0.0033(15) 0.0061(13)
C11 0.061(2) 0.085(2) 0.0370(16) 0.0084(16) 0.0051(14) 0.008(2)
C9 0.0454(18) 0.082(2) 0.0504(16) 0.0081(16) -0.0078(15) 0.0101(17)
C6 0.050(2) 0.072(2) 0.068(2) 0.0031(18) 0.0149(18) 0.0165(18)
C10 0.102(3) 0.060(2) 0.059(2) 0.0154(17) -0.006(2) -0.012(2)
C2 0.088(3) 0.0483(17) 0.078(2) -0.0109(18) -0.012(2) -0.010(2)
C1 0.098(3) 0.0483(17) 0.063(2) 0.0127(16) 0.003(2) 0.0041(19)
C12 0.110(4) 0.097(3) 0.0487(19) -0.006(2) -0.009(2) 0.027(3)

loop_
_atom_type_symbol
_atom_type_description
_atom_type_scat_dispersion_real
_atom_type_scat_dispersion_imag
_atom_type_scat_source
C C 0.0181 0.0091 'International Tables Vol C Tables 4.2.6.8 and 6.1.1.4'
H H 0.0000 0.0000 'International Tables Vol C Tables 4.2.6.8 and 6.1.1.4'
O O 0.0492 0.0322 'International Tables Vol C Tables 4.2.6.8 and 6.1.1.4'

loop_
_exptl_crystal_face_index_h
_exptl_crystal_face_index_k
_exptl_crystal_face_index_l
_exptl_crystal_face_perp_dist
_exptl_oxdiff_crystal_face_indexfrac_h
_exptl_oxdiff_crystal_face_indexfrac_k
_exptl_oxdiff_crystal_face_indexfrac_l
_exptl_oxdiff_crystal_face_x
_exptl_oxdiff_crystal_face_y
_exptl_oxdiff_crystal_face_z
0 -2 -13 0.0327 0.0004 -2.0006 -12.9954 0.2560 0.8881 -0.4445
0 2 13 0.0327 -0.0004 2.0006 12.9954 -0.2560 -0.8881 0.4445
4 1 -1 0.2656 3.9932 0.9930 -1.0010 0.0998 0.4381 0.8730
-4 -1 1 0.4474 -3.9932 -0.9930 1.0010 -0.0998 -0.4381 -0.8730
0 6 -5 0.0350 0.0264 6.0140 -4.9878 -0.9074 0.4046 0.1044
0 -6 5 0.0167 -0.0264 -6.0140 4.9878 0.9074 -0.4046 -0.1044
0 6 4 0.0383 0.0207 6.0115 4.0068 -0.8789 -0.2231 0.3558
0 6 4 0.0415 0.0207 6.0115 4.0068 -0.8789 -0.2231 0.3558
0 -6 -4 0.0210 -0.0207 -6.0115 -4.0068 0.8789 0.2231 -0.3558

loop_
_geom_angle_atom_site_label_1
_geom_angle_atom_site_label_2
_geom_angle_atom_site_label_3
_geom_angle
O1 C4 C5 109.6(2)
O1 C4 C3 107.9(2)
C3 C4 C5 115.6(2)
C4 C5 C7 113.6(2)
C4 C5 C6 111.2(3)
C6 C5 C7 108.8(3)
O2 C7 C5 112.9(2)
O2 C7 C8 106.8(2)
C8 C7 C5 114.1(2)
C11 C8 C7 109.4(3)
C11 C8 C9 112.2(3)
C11 C8 C10 107.0(3)
C9 C8 C7 110.7(3)
C9 C8 C10 109.5(3)
C10 C8 C7 107.8(3)
C2 C3 C4 112.8(3)
C2 C3 C1 110.9(3)
C1 C3 C4 110.7(2)
C12 C11 C8 128.4(4)

loop_
_geom_bond_atom_site_label_1
_geom_bond_atom_site_label_2
_geom_bond_distance
O2 C7 1.440(3)
O1 C4 1.432(4)
C4 C5 1.530(4)
C4 C3 1.528(4)
C5 C7 1.559(4)
C5 C6 1.539(5)
C7 C8 1.556(4)
C8 C11 1.502(5)
C8 C9 1.519(5)
C8 C10 1.538(5)
C3 C2 1.514(5)
C3 C1 1.525(5)
C11 C12 1.285(6)
